data_4117972
loop_
_publ_author_name
'Matthew R. MacDonald'
'Jefferson E. Bates'
'Megan E. Fieser'
'Joseph W. Ziller'
'Filipp Furche'
'William J. Evans'

_publ_contact_author
; 
Professor William J. Evans
Department of Chemistry
1102 Natural Sciences II
University of California, Irvine
Irvine, CA 92697-2025
;
_publ_contact_author_email wevans@uci.edu
_publ_contact_author_fax '1  949 824 2210'
_publ_contact_author_phone '1  949 824 5174'
_publ_section_title
;
 Expanding Rare-Earth Oxidation State Chemistry to Molecular Complexes of
 Holmium(II) and Erbium(II)
;
_journal_name_full 'Journal of the American Chemical Society'
_journal_page_first 8420
_journal_page_last 8423
_journal_paper_doi 10.1021/ja303357w
_journal_volume 134
_journal_year 2012
_chemical_formula_sum 'C24 H39 Er Si3'
_chemical_formula_weight 579.08
_chemical_name_systematic
; 
 ? 
;
_space_group_IT_number 61
_symmetry_cell_setting orthorhombic
_symmetry_space_group_name_Hall '-P 2ac 2ab'
_symmetry_space_group_name_H-M 'P b c a'
_atom_sites_solution_hydrogens geom
_atom_sites_solution_primary direct
_atom_sites_solution_secondary difmap
_audit_creation_method SHELXTL
_cell_angle_alpha 90.00
_cell_angle_beta 90.00
_cell_angle_gamma 90.00
_cell_formula_units_Z 8
_cell_length_a 8.1874(4)
_cell_length_b 22.3083(12)
_cell_length_c 28.5628(15)
_cell_measurement_reflns_used 9890
_cell_measurement_temperature 88(2)
_cell_measurement_theta_max 28.50
_cell_measurement_theta_min 2.74
_cell_volume 5216.9(5)
_computing_cell_refinement 'Bruker SAINT'
_computing_data_collection 'Bruker APEX2'
_computing_data_reduction 'Bruker SAINT'
_computing_molecular_graphics 'Bruker SHELXTL'
_computing_publication_material 'Bruker SHELXTL'
_computing_structure_refinement 'SHELXL-97 (Sheldrick, 2008)'
_computing_structure_solution 'SHELXS-97 (Sheldrick, 2008)'
_diffrn_ambient_temperature 88(2)
_diffrn_measured_fraction_theta_full 1.000
_diffrn_measured_fraction_theta_max 1.000
_diffrn_measurement_device_type 'Bruker APEX-II CCD'
_diffrn_measurement_method '\f and \w scans'
_diffrn_radiation_monochromator graphite
_diffrn_radiation_source 'fine-focus sealed tube'
_diffrn_radiation_type MoK\a
_diffrn_radiation_wavelength 0.71073
_diffrn_reflns_av_R_equivalents 0.0364
_diffrn_reflns_av_sigmaI/netI 0.0180
_diffrn_reflns_limit_h_max 10
_diffrn_reflns_limit_h_min -10
_diffrn_reflns_limit_k_max 28
_diffrn_reflns_limit_k_min -28
_diffrn_reflns_limit_l_max 36
_diffrn_reflns_limit_l_min -36
_diffrn_reflns_number 56094
_diffrn_reflns_theta_full 25.50
_diffrn_reflns_theta_max 27.10
_diffrn_reflns_theta_min 1.83
_exptl_absorpt_coefficient_mu 3.363
_exptl_absorpt_correction_T_max 0.6747
_exptl_absorpt_correction_T_min 0.4538
_exptl_absorpt_correction_type numerical
_exptl_absorpt_process_details 'Bruker SADABS'
_exptl_crystal_colour orange
_exptl_crystal_density_diffrn 1.475
_exptl_crystal_description irregular
_exptl_crystal_F_000 2344
_exptl_crystal_size_max 0.28
_exptl_crystal_size_mid 0.15
_exptl_crystal_size_min 0.13
_refine_diff_density_max 0.680
_refine_diff_density_min -0.622
_refine_diff_density_rms 0.083
_refine_ls_extinction_method none
_refine_ls_goodness_of_fit_ref 1.092
_refine_ls_hydrogen_treatment constr
_refine_ls_matrix_type full
_refine_ls_number_parameters 266
_refine_ls_number_reflns 5763
_refine_ls_number_restraints 0
_refine_ls_restrained_S_all 1.092
_refine_ls_R_factor_all 0.0309
_refine_ls_R_factor_gt 0.0231
_refine_ls_shift/su_max 0.000
_refine_ls_shift/su_mean 0.000
_refine_ls_structure_factor_coef Fsqd
_refine_ls_weighting_details 'calc w=1/[\s^2^(Fo^2^)+(0.0145P)^2^+9.7646P] where P=(Fo^2^+2Fc^2^)/3'
_refine_ls_weighting_scheme calc
_refine_ls_wR_factor_gt 0.0470
_refine_ls_wR_factor_ref 0.0494
_reflns_number_gt 4866
_reflns_number_total 5763
_reflns_threshold_expression >2sigma(I)
_cod_data_source_file ja303357w_si_001_4.cif
_cod_data_source_block mrm35
_cod_database_code 4117972

loop_
_symmetry_equiv_pos_as_xyz
'x, y, z'
'-x+1/2, -y, z+1/2'
'-x, y+1/2, -z+1/2'
'x+1/2, -y+1/2, -z'
'-x, -y, -z'
'x-1/2, y, -z-1/2'
'x, -y-1/2, z-1/2'
'-x-1/2, y-1/2, z'

loop_
_atom_site_label
_atom_site_type_symbol
_atom_site_fract_x
_atom_site_fract_y
_atom_site_fract_z
_atom_site_U_iso_or_equiv
_atom_site_adp_type
_atom_site_occupancy
_atom_site_symmetry_multiplicity
_atom_site_calc_flag
_atom_site_refinement_flags
Er1 Er 0.071840(15) 0.269299(10) 0.124117(4) 0.01458(4) Uani 0.97 1 d P
Er2 Er 0.0703(7) 0.2449(3) 0.12708(18) 0.0181(16) Uiso 0.03 1 d P
Si1 Si 0.21745(11) 0.39905(4) 0.02731(3) 0.02712(19) Uani 1 1 d .
Si2 Si -0.22943(11) 0.41122(4) 0.14927(3) 0.02687(18) Uani 1 1 d .
Si3 Si 0.23660(11) 0.11677(4) 0.17960(3) 0.02557(18) Uani 1 1 d .
C1 C 0.1304(4) 0.27083(14) 0.03118(9) 0.0241(6) Uani 1 1 d .
H1A H 0.0400 0.2731 0.0104 0.029 Uiso 1 1 calc R
C2 C 0.1998(4) 0.21770(13) 0.04880(10) 0.0256(7) Uani 1 1 d .
H2A H 0.1624 0.1781 0.0429 0.031 Uiso 1 1 calc R
C3 C 0.3346(4) 0.23367(15) 0.07682(10) 0.0265(7) Uani 1 1 d .
H3A H 0.4060 0.2067 0.0924 0.032 Uiso 1 1 calc R
C4 C 0.3447(4) 0.29565(14) 0.07775(10) 0.0247(6) Uani 1 1 d .
H4A H 0.4241 0.3181 0.0945 0.030 Uiso 1 1 calc R
C5 C 0.2180(4) 0.32072(13) 0.04971(9) 0.0223(6) Uani 1 1 d .
C6 C 0.4057(4) 0.40970(16) -0.00966(13) 0.0406(9) Uani 1 1 d .
H6A H 0.5026 0.3989 0.0086 0.061 Uiso 1 1 calc R
H6B H 0.4135 0.4517 -0.0194 0.061 Uiso 1 1 calc R
H6C H 0.3988 0.3840 -0.0374 0.061 Uiso 1 1 calc R
C7 C 0.0350(4) 0.41143(16) -0.01086(12) 0.0366(8) Uani 1 1 d .
H7A H -0.0644 0.4096 0.0082 0.055 Uiso 1 1 calc R
H7B H 0.0310 0.3803 -0.0350 0.055 Uiso 1 1 calc R
H7C H 0.0429 0.4509 -0.0257 0.055 Uiso 1 1 calc R
C8 C 0.2294(5) 0.45489(16) 0.07563(12) 0.0391(8) Uani 1 1 d .
H8A H 0.1343 0.4504 0.0961 0.059 Uiso 1 1 calc R
H8B H 0.2309 0.4954 0.0624 0.059 Uiso 1 1 calc R
H8C H 0.3295 0.4482 0.0937 0.059 Uiso 1 1 calc R
C9 C -0.2359(3) 0.27961(13) 0.15708(10) 0.0232(6) Uani 1 1 d .
H9A H -0.2539 0.2792 0.1899 0.028 Uiso 1 1 calc R
C10 C -0.2318(3) 0.22860(14) 0.12814(11) 0.0295(7) Uani 1 1 d .
H10A H -0.2426 0.1881 0.1380 0.035 Uiso 1 1 calc R
C11 C -0.2088(4) 0.24870(14) 0.08163(11) 0.0273(7) Uani 1 1 d .
H11A H -0.2033 0.2240 0.0546 0.033 Uiso 1 1 calc R
C12 C -0.1956(3) 0.31085(15) 0.08232(10) 0.0263(7) Uani 1 1 d .
H12A H -0.1800 0.3356 0.0556 0.032 Uiso 1 1 calc R
C13 C -0.2092(3) 0.33162(13) 0.12970(9) 0.0227(6) Uani 1 1 d .
C14 C -0.4216(5) 0.41813(16) 0.18434(13) 0.0429(9) Uani 1 1 d .
H14A H -0.5156 0.4081 0.1646 0.064 Uiso 1 1 calc R
H14B H -0.4326 0.4593 0.1958 0.064 Uiso 1 1 calc R
H14C H -0.4172 0.3905 0.2110 0.064 Uiso 1 1 calc R
C15 C -0.0591(5) 0.43573(16) 0.18849(13) 0.0421(9) Uani 1 1 d .
H15A H 0.0457 0.4286 0.1729 0.063 Uiso 1 1 calc R
H15B H -0.0633 0.4129 0.2178 0.063 Uiso 1 1 calc R
H15C H -0.0706 0.4786 0.1953 0.063 Uiso 1 1 calc R
C16 C -0.2439(4) 0.46226(15) 0.09756(11) 0.0357(8) Uani 1 1 d .
H16A H -0.1437 0.4592 0.0790 0.054 Uiso 1 1 calc R
H16B H -0.2579 0.5036 0.1083 0.054 Uiso 1 1 calc R
H16C H -0.3377 0.4507 0.0783 0.054 Uiso 1 1 calc R
C17 C 0.3174(4) 0.24694(13) 0.18423(10) 0.0232(7) Uani 1 1 d .
H17A H 0.4256 0.2439 0.1724 0.028 Uiso 1 1 calc R
C18 C 0.2425(4) 0.30009(14) 0.19948(10) 0.0262(6) Uani 1 1 d .
H18A H 0.2891 0.3391 0.1986 0.031 Uiso 1 1 calc R
C19 C 0.0856(4) 0.28540(14) 0.21638(9) 0.0250(6) Uani 1 1 d .
H19A H 0.0086 0.3125 0.2294 0.030 Uiso 1 1 calc R
C20 C 0.0640(4) 0.22365(13) 0.21046(9) 0.0234(6) Uani 1 1 d .
H20A H -0.0308 0.2018 0.2192 0.028 Uiso 1 1 calc R
C21 C 0.2065(3) 0.19857(13) 0.18925(9) 0.0210(6) Uani 1 1 d .
C22 C 0.4345(5) 0.10104(16) 0.14999(13) 0.0429(9) Uani 1 1 d .
H22A H 0.5225 0.1222 0.1663 0.064 Uiso 1 1 calc R
H22B H 0.4291 0.1148 0.1174 0.064 Uiso 1 1 calc R
H22C H 0.4560 0.0578 0.1506 0.064 Uiso 1 1 calc R
C23 C 0.2353(4) 0.07740(16) 0.23732(11) 0.0367(8) Uani 1 1 d .
H23A H 0.3262 0.0920 0.2565 0.055 Uiso 1 1 calc R
H23B H 0.2471 0.0342 0.2323 0.055 Uiso 1 1 calc R
H23C H 0.1319 0.0854 0.2534 0.055 Uiso 1 1 calc R
C24 C 0.0629(5) 0.08632(15) 0.14391(13) 0.0402(8) Uani 1 1 d .
H24A H 0.0731 0.0427 0.1415 0.060 Uiso 1 1 calc R
H24B H 0.0658 0.1040 0.1125 0.060 Uiso 1 1 calc R
H24C H -0.0408 0.0964 0.1591 0.060 Uiso 1 1 calc R

loop_
_atom_site_aniso_label
_atom_site_aniso_U_11
_atom_site_aniso_U_22
_atom_site_aniso_U_33
_atom_site_aniso_U_23
_atom_site_aniso_U_13
_atom_site_aniso_U_12
Er1 0.01264(6) 0.02001(11) 0.01110(6) -0.00056(6) 0.00000(5) -0.00018(6)
Si1 0.0337(5) 0.0247(4) 0.0230(4) 0.0001(3) 0.0010(4) 0.0014(4)
Si2 0.0288(4) 0.0263(4) 0.0256(4) 0.0034(3) 0.0032(4) 0.0019(4)
Si3 0.0285(4) 0.0247(4) 0.0236(4) 0.0068(3) 0.0022(4) 0.0022(3)
C1 0.0238(15) 0.0349(17) 0.0137(13) -0.0008(12) 0.0023(11) 0.0034(13)
C2 0.0333(17) 0.0241(15) 0.0195(14) -0.0022(11) 0.0115(13) 0.0003(13)
C3 0.0227(15) 0.0359(17) 0.0210(14) 0.0085(14) 0.0087(12) 0.0085(14)
C4 0.0212(15) 0.0358(17) 0.0170(14) 0.0050(12) 0.0041(11) -0.0025(13)
C5 0.0281(15) 0.0240(14) 0.0149(13) 0.0024(11) 0.0044(12) 0.0004(12)
C6 0.047(2) 0.0354(19) 0.0398(19) 0.0065(15) 0.0151(17) -0.0014(16)
C7 0.046(2) 0.0350(18) 0.0292(17) 0.0074(14) -0.0071(15) 0.0040(16)
C8 0.041(2) 0.0370(19) 0.0392(19) -0.0088(15) -0.0022(17) 0.0027(16)
C9 0.0135(13) 0.0321(17) 0.0241(14) -0.0026(12) 0.0038(11) -0.0001(11)
C10 0.0123(12) 0.0309(15) 0.0452(18) -0.0022(15) 0.0006(13) -0.0048(12)
C11 0.0148(14) 0.0423(19) 0.0247(16) -0.0107(12) -0.0040(13) 0.0008(12)
C12 0.0187(15) 0.0403(18) 0.0200(14) -0.0040(13) -0.0026(11) 0.0062(13)
C13 0.0147(13) 0.0348(16) 0.0186(14) -0.0029(12) -0.0015(11) 0.0048(12)
C14 0.051(2) 0.0337(19) 0.044(2) 0.0041(16) 0.0199(18) 0.0092(17)
C15 0.057(2) 0.0309(18) 0.0386(19) 0.0002(15) -0.0098(18) -0.0032(17)
C16 0.0354(19) 0.0391(19) 0.0325(18) 0.0088(14) 0.0022(15) 0.0048(15)
C17 0.0162(15) 0.0351(17) 0.0183(14) 0.0050(11) -0.0063(12) -0.0021(11)
C18 0.0280(16) 0.0311(16) 0.0197(14) 0.0002(12) -0.0088(12) -0.0069(13)
C19 0.0288(16) 0.0335(16) 0.0126(12) -0.0038(11) -0.0019(12) 0.0012(13)
C20 0.0276(15) 0.0295(16) 0.0130(12) 0.0022(11) 0.0021(11) -0.0027(13)
C21 0.0216(14) 0.0254(15) 0.0159(13) 0.0039(11) -0.0016(11) -0.0006(12)
C22 0.050(2) 0.0309(19) 0.048(2) 0.0125(16) 0.0196(19) 0.0118(17)
C23 0.0277(17) 0.045(2) 0.0370(18) 0.0182(15) 0.0005(15) -0.0008(15)
C24 0.056(2) 0.0268(17) 0.0383(19) 0.0011(14) -0.0112(18) -0.0029(17)

loop_
_atom_type_symbol
_atom_type_description
_atom_type_scat_dispersion_real
_atom_type_scat_dispersion_imag
_atom_type_scat_source
C C 0.0033 0.0016 'International Tables Vol C Tables 4.2.6.8 and 6.1.1.4'
H H 0.0000 0.0000 'International Tables Vol C Tables 4.2.6.8 and 6.1.1.4'
Si Si 0.0817 0.0704 'International Tables Vol C Tables 4.2.6.8 and 6.1.1.4'
Er Er -0.2586 4.9576 'International Tables Vol C Tables 4.2.6.8 and 6.1.1.4'

loop_
_geom_angle_atom_site_label_1
_geom_angle_atom_site_label_2
_geom_angle_atom_site_label_3
_geom_angle
Cnt1 Er1 Cnt2 120.7
Cnt1 Er1 Cnt3 120.0
Cnt2 Er1 Cnt3 119.1
C11 Er1 C10 31.03(9)
C11 Er1 C2 84.00(10)
C10 Er1 C2 104.88(10)
C11 Er1 C18 151.11(10)
C10 Er1 C18 123.16(10)
C2 Er1 C18 124.14(10)
C11 Er1 C12 30.43(10)
C10 Er1 C12 50.70(10)
C2 Er1 C12 96.44(9)
C18 Er1 C12 134.93(9)
C11 Er1 C3 114.72(10)
C10 Er1 C3 132.70(10)
C2 Er1 C3 30.73(9)
C18 Er1 C3 93.64(10)
C12 Er1 C3 122.77(9)
C11 Er1 C19 121.04(10)
C10 Er1 C19 92.47(10)
C2 Er1 C19 147.54(9)
C18 Er1 C19 30.75(9)
C12 Er1 C19 115.61(9)
C3 Er1 C19 120.57(9)
C11 Er1 C4 122.70(10)
C10 Er1 C4 152.20(9)
C2 Er1 C4 50.34(10)
C18 Er1 C4 84.54(9)
C12 Er1 C4 112.97(9)
C3 Er1 C4 30.17(9)
C19 Er1 C4 115.28(9)
C11 Er1 C20 109.73(10)
C10 Er1 C20 78.85(10)
C2 Er1 C20 126.35(9)
C18 Er1 C20 50.40(9)
C12 Er1 C20 121.86(9)
C3 Er1 C20 112.00(9)
C19 Er1 C20 30.43(9)
C4 Er1 C20 124.34(9)
C11 Er1 C21 125.14(9)
C10 Er1 C21 98.88(9)
C2 Er1 C21 98.34(9)
C18 Er1 C21 51.15(9)
C12 Er1 C21 148.89(9)
C3 Er1 C21 81.02(9)
C19 Er1 C21 51.25(9)
C4 Er1 C21 97.48(9)
C20 Er1 C21 31.00(9)
C11 Er1 C17 155.76(10)
C10 Er1 C17 127.60(10)
C2 Er1 C17 98.15(10)
C18 Er1 C17 30.44(9)
C12 Er1 C17 165.00(9)
C3 Er1 C17 70.40(10)
C19 Er1 C17 50.33(9)
C4 Er1 C17 74.42(9)
C20 Er1 C17 50.03(9)
C21 Er1 C17 30.63(9)
C11 Er1 C13 51.19(9)
C10 Er1 C13 51.14(10)
C2 Er1 C13 127.51(9)
C18 Er1 C13 105.53(9)
C12 Er1 C13 31.09(8)
C3 Er1 C13 151.01(9)
C19 Er1 C13 84.72(9)
C4 Er1 C13 129.22(9)
C20 Er1 C13 96.99(9)
C21 Er1 C13 127.95(9)
C17 Er1 C13 134.14(9)
C11 Er1 C5 95.62(10)
C10 Er1 C5 126.63(10)
C2 Er1 C5 50.99(9)
C18 Er1 C5 107.19(9)
C12 Er1 C5 82.13(9)
C3 Er1 C5 50.81(9)
C19 Er1 C5 134.78(9)
C4 Er1 C5 30.84(9)
C20 Er1 C5 154.39(9)
C21 Er1 C5 128.03(9)
C17 Er1 C5 104.50(9)
C13 Er1 C5 101.90(9)
C11 Er1 C1 72.80(10)
C10 Er1 C1 102.34(10)
C2 Er1 C1 30.48(9)
C18 Er1 C1 134.48(9)
C12 Er1 C1 72.55(9)
C3 Er1 C1 50.26(9)
C19 Er1 C1 164.77(10)
C4 Er1 C1 50.11(9)
C20 Er1 C1 156.69(9)
C21 Er1 C1 128.18(9)
C17 Er1 C1 119.84(9)
C13 Er1 C1 101.74(9)
C5 Er1 C1 30.66(9)
C11 Er1 C9 50.40(9)
C10 Er1 C9 30.48(9)
C2 Er1 C9 133.45(9)
C18 Er1 C9 100.73(9)
C12 Er1 C9 50.11(9)
C3 Er1 C9 163.09(9)
C19 Er1 C9 71.51(9)
C4 Er1 C9 159.66(9)
C20 Er1 C9 71.81(9)
C21 Er1 C9 101.09(9)
C17 Er1 C9 119.39(9)
C13 Er1 C9 30.45(9)
C5 Er1 C9 130.77(9)
C1 Er1 C9 120.52(9)
C5 Si1 C8 111.92(15)
C5 Si1 C7 109.93(15)
C8 Si1 C7 112.06(16)
C5 Si1 C6 108.03(15)
C8 Si1 C6 106.75(17)
C7 Si1 C6 107.94(16)
C16 Si2 C13 110.38(15)
C16 Si2 C15 110.03(16)
C13 Si2 C15 113.01(15)
C16 Si2 C14 108.64(16)
C13 Si2 C14 108.23(15)
C15 Si2 C14 106.38(18)
C22 Si3 C21 111.55(15)
C22 Si3 C23 108.51(16)
C21 Si3 C23 109.23(15)
C22 Si3 C24 110.16(18)
C21 Si3 C24 109.57(14)
C23 Si3 C24 107.75(16)
C2 C1 C5 108.8(3)
C2 C1 Er1 73.10(15)
C5 C1 Er1 74.57(15)
C1 C2 C3 107.8(3)
C1 C2 Er1 76.42(16)
C3 C2 Er1 74.88(16)
C4 C3 C2 108.1(3)
C4 C3 Er1 74.95(17)
C2 C3 Er1 74.39(16)
C3 C4 C5 109.7(3)
C3 C4 Er1 74.88(17)
C5 C4 Er1 75.85(16)
C4 C5 C1 105.6(3)
C4 C5 Si1 124.3(2)
C1 C5 Si1 127.2(2)
C4 C5 Er1 73.31(15)
C1 C5 Er1 74.77(16)
Si1 C5 Er1 132.05(14)
C10 C9 C13 109.6(3)
C10 C9 Er1 72.78(16)
C13 C9 Er1 74.52(16)
C9 C10 C11 107.4(3)
C9 C10 Er1 76.74(16)
C11 C10 Er1 74.07(17)
C12 C11 C10 108.2(3)
C12 C11 Er1 75.65(17)
C10 C11 Er1 74.90(17)
C11 C12 C13 109.2(3)
C11 C12 Er1 73.92(17)
C13 C12 Er1 75.71(16)
C9 C13 C12 105.6(3)
C9 C13 Si2 126.8(2)
C12 C13 Si2 126.6(2)
C9 C13 Er1 75.03(16)
C12 C13 Er1 73.20(16)
Si2 C13 Er1 125.73(13)
C18 C17 C21 109.3(3)
C18 C17 Er1 73.42(16)
C21 C17 Er1 74.15(16)
C17 C18 C19 107.9(3)
C17 C18 Er1 76.13(16)
C19 C18 Er1 74.84(16)
C20 C19 C18 107.6(3)
C20 C19 Er1 75.05(15)
C18 C19 Er1 74.40(16)
C19 C20 C21 109.5(3)
C19 C20 Er1 74.52(15)
C21 C20 Er1 74.82(15)
C17 C21 C20 105.5(3)
C17 C21 Si3 130.3(2)
C20 C21 Si3 123.7(2)
C17 C21 Er1 75.22(16)
C20 C21 Er1 74.18(15)
Si3 C21 Er1 121.95(13)

loop_
_geom_bond_atom_site_label_1
_geom_bond_atom_site_label_2
_geom_bond_distance
Er1 Cnt1 2.390
Er1 Cnt2 2.383
Er1 Cnt3 2.386
Er1 C11 2.639(3)
Er1 C10 2.649(3)
Er1 C2 2.655(3)
Er1 C18 2.656(3)
Er1 C12 2.660(3)
Er1 C3 2.662(3)
Er1 C19 2.662(3)
Er1 C4 2.662(3)
Er1 C20 2.669(3)
Er1 C21 2.677(3)
Er1 C17 2.691(3)
Er1 C13 2.693(3)
Er1 C5 2.695(3)
Er1 C1 2.698(3)
Er1 C9 2.700(3)
Si1 C5 1.861(3)
Si1 C8 1.862(3)
Si1 C7 1.869(3)
Si1 C6 1.883(3)
Si2 C16 1.869(3)
Si2 C13 1.869(3)
Si2 C15 1.870(4)
Si2 C14 1.871(4)
Si3 C22 1.861(4)
Si3 C21 1.862(3)
Si3 C23 1.868(3)
Si3 C24 1.877(4)
C1 C2 1.408(4)
C1 C5 1.426(4)
C2 C3 1.409(4)
C3 C4 1.386(4)
C4 C5 1.425(4)
C9 C10 1.407(4)
C9 C13 1.416(4)
C10 C11 1.415(4)
C11 C12 1.391(4)
C12 C13 1.435(4)
C17 C18 1.404(4)
C17 C21 1.418(4)
C18 C19 1.410(4)
C19 C20 1.399(4)
C20 C21 1.429(4)
